data_7045155
loop_
_publ_author_name
'Kla\&s, Michaela'
'Krahmer, Jan'
'N\"ather, Christian'
'Tuczek, Felix'

_publ_section_title
;
 Design, synthesis, and evaluation of nickel dipyridylmethane complexes
 for Coordination-Induced Spin State Switching (CISSS).
;
_journal_issue 4
_journal_name_full 'Dalton transactions (Cambridge, England : 2003)'
_journal_page_first 1261
_journal_page_last 1275
_journal_paper_doi 10.1039/c7dt03952b
_journal_volume 47
_journal_year 2018
_chemical_formula_sum 'C15 H12 N2 Ni O5'
_chemical_formula_weight 358.98
_space_group_crystal_system monoclinic
_space_group_IT_number 15
_space_group_name_Hall '-C 2yc'
_space_group_name_H-M_alt 'C 1 2/c 1'
_symmetry_space_group_name_Hall '-C 2yc'
_symmetry_space_group_name_H-M 'C 1 2/c 1'
_atom_sites_solution_hydrogens geom
_audit_creation_method SHELXL-2014
_audit_update_record
;
2017-08-30 deposited with the CCDC.
2017-12-22 downloaded from the CCDC.
;
_cell_angle_alpha 90
_cell_angle_beta 101.478(3)
_cell_angle_gamma 90
_cell_formula_units_Z 8
_cell_length_a 21.7637(9)
_cell_length_b 6.8956(3)
_cell_length_c 18.7940(7)
_cell_measurement_reflns_used 11650
_cell_measurement_temperature 170(2)
_cell_measurement_theta_max 26.005
_cell_measurement_theta_min 1.910
_cell_volume 2764.1(2)
_computing_cell_refinement 'X-Area (STOE, 2008)'
_computing_data_collection 'X-Area (STOE, 2008)'
_computing_data_reduction 'X-Area (STOE, 2008)'
_computing_structure_refinement 'SHELXL-2014 (Sheldrick, 2015)'
_computing_structure_solution 'SHELXT (Sheldrick, 2015)'
_diffrn_ambient_temperature 170(2)
_diffrn_measured_fraction_theta_full 0.995
_diffrn_measured_fraction_theta_max 0.996
_diffrn_measurement_device_type 'STOE IPDS-2'
_diffrn_measurement_method 'Omega scans'
_diffrn_radiation_type MoK\a
_diffrn_radiation_wavelength 0.71073
_diffrn_reflns_av_R_equivalents 0.0526
_diffrn_reflns_av_unetI/netI 0.0420
_diffrn_reflns_Laue_measured_fraction_full 0.995
_diffrn_reflns_Laue_measured_fraction_max 0.996
_diffrn_reflns_limit_h_max 25
_diffrn_reflns_limit_h_min -26
_diffrn_reflns_limit_k_max 8
_diffrn_reflns_limit_k_min -8
_diffrn_reflns_limit_l_max 22
_diffrn_reflns_limit_l_min -23
_diffrn_reflns_number 11650
_diffrn_reflns_point_group_measured_fraction_full 0.995
_diffrn_reflns_point_group_measured_fraction_max 0.996
_diffrn_reflns_theta_full 25.242
_diffrn_reflns_theta_max 26.005
_diffrn_reflns_theta_min 1.910
_exptl_absorpt_coefficient_mu 1.433
_exptl_absorpt_correction_T_max 0.8440
_exptl_absorpt_correction_T_min 0.7360
_exptl_absorpt_correction_type numerical
_exptl_absorpt_process_details 'X-Red and X-Shape (STOE)'
_exptl_crystal_colour yellow
_exptl_crystal_density_diffrn 1.725
_exptl_crystal_description block
_exptl_crystal_F_000 1472
_exptl_crystal_size_max 0.14
_exptl_crystal_size_mid 0.10
_exptl_crystal_size_min 0.06
_refine_diff_density_max 0.556
_refine_diff_density_min -0.425
_refine_diff_density_rms 0.071
_refine_ls_extinction_method none
_refine_ls_goodness_of_fit_ref 1.073
_refine_ls_hydrogen_treatment constr
_refine_ls_matrix_type full
_refine_ls_number_parameters 210
_refine_ls_number_reflns 2717
_refine_ls_number_restraints 0
_refine_ls_restrained_S_all 1.073
_refine_ls_R_factor_all 0.0780
_refine_ls_R_factor_gt 0.0559
_refine_ls_shift/su_max 0.000
_refine_ls_shift/su_mean 0.000
_refine_ls_structure_factor_coef Fsqd
_refine_ls_weighting_details 'w=1/[\s^2^(Fo^2^)+(0.0368P)^2^+9.8074P] where P=(Fo^2^+2Fc^2^)/3'
_refine_ls_weighting_scheme calc
_refine_ls_wR_factor_gt 0.1038
_refine_ls_wR_factor_ref 0.1121
_reflns_Friedel_coverage 0.000
_reflns_number_gt 2151
_reflns_number_total 2717
_reflns_threshold_expression 'I > 2\s(I)'
_cod_data_source_file c7dt03952b2.cif
_cod_data_source_block felix122a
_cod_depositor_comments 'Adding full bibliography for 7045155--7045157.cif.'
_cod_database_code 7045155
_shelx_space_group_comment
;
The symmetry employed for this shelxl refinement is uniquely defined
by the following loop, which should always be used as a source of
symmetry information in preference to the above space-group names.
They are only intended as comments.
;
_shelxl_version_number 2014-3

loop_
_space_group_symop_operation_xyz
'x, y, z'
'-x, y, -z+1/2'
'x+1/2, y+1/2, z'
'-x+1/2, y+1/2, -z+1/2'
'-x, -y, -z'
'x, -y, z-1/2'
'-x+1/2, -y+1/2, -z'
'x+1/2, -y+1/2, z-1/2'

loop_
_atom_site_label
_atom_site_type_symbol
_atom_site_fract_x
_atom_site_fract_y
_atom_site_fract_z
_atom_site_U_iso_or_equiv
_atom_site_adp_type
_atom_site_occupancy
_atom_site_site_symmetry_order
_atom_site_calc_flag
_atom_site_refinement_flags_posn
_atom_site_refinement_flags_adp
Ni1 Ni 0.31332(3) 0.44638(8) 0.48890(3) 0.03760(17) Uani 1 1 d . .
O1 O 0.13958(15) 0.5996(5) 0.4860(2) 0.0538(9) Uani 1 1 d . .
O2 O 0.23071(16) 0.5126(5) 0.45154(19) 0.0567(9) Uani 1 1 d . .
O3 O 0.32847(17) 0.3928(5) 0.39748(18) 0.0567(9) Uani 1 1 d . .
O4 O 0.40035(17) 0.2466(5) 0.34259(17) 0.0562(9) Uani 1 1 d . .
O5 O 0.42399(15) 0.3401(5) 0.71764(17) 0.0470(8) Uani 1 1 d . .
N1 N 0.29366(15) 0.4930(5) 0.5795(2) 0.0356(8) Uani 1 1 d . .
N2 N 0.39612(16) 0.3701(5) 0.52342(18) 0.0352(8) Uani 1 1 d . .
C1 C 0.23224(19) 0.5413(7) 0.5749(2) 0.0401(9) Uani 1 1 d . .
C2 C 0.2076(2) 0.5758(8) 0.6352(3) 0.0528(12) Uani 1 1 d . .
H2 H 0.1650 0.6130 0.6306 0.063 Uiso 1 1 calc R U
C3 C 0.2458(2) 0.5558(9) 0.7028(3) 0.0634(14) Uani 1 1 d . .
H3 H 0.2292 0.5732 0.7454 0.076 Uiso 1 1 calc R U
C4 C 0.3081(2) 0.5102(8) 0.7079(3) 0.0528(13) Uani 1 1 d . .
H4 H 0.3350 0.4994 0.7542 0.063 Uiso 1 1 calc R U
C5 C 0.33149(19) 0.4801(6) 0.6454(2) 0.0371(9) Uani 1 1 d . .
C6 C 0.40203(19) 0.4532(7) 0.6548(2) 0.0403(9) Uani 1 1 d . .
C7 C 0.42923(19) 0.3722(6) 0.5923(2) 0.0362(9) Uani 1 1 d . .
C8 C 0.4244(2) 0.3046(6) 0.4696(2) 0.0376(9) Uani 1 1 d . .
C9 C 0.4854(2) 0.2402(6) 0.4827(2) 0.0403(10) Uani 1 1 d . .
H9 H 0.5036 0.1928 0.4442 0.048 Uiso 1 1 calc R U
C10 C 0.5196(2) 0.2456(7) 0.5529(3) 0.0437(10) Uani 1 1 d . .
H10 H 0.5621 0.2043 0.5633 0.052 Uiso 1 1 calc R U
C11 C 0.4914(2) 0.3114(6) 0.6073(2) 0.0407(10) Uani 1 1 d . .
H11 H 0.5145 0.3156 0.6558 0.049 Uiso 1 1 calc R U
C12 C 0.1960(2) 0.5548(7) 0.4991(2) 0.0426(10) Uani 1 1 d . .
C13 C 0.3828(2) 0.3113(7) 0.3959(2) 0.0441(10) Uani 1 1 d . .
C14 C 0.4037(3) 0.1425(7) 0.7096(3) 0.0551(13) Uani 1 1 d . .
H14A H 0.3584 0.1382 0.6910 0.083 Uiso 1 1 calc R U
H14B H 0.4136 0.0774 0.7569 0.083 Uiso 1 1 calc R U
H14C H 0.4253 0.0765 0.6755 0.083 Uiso 1 1 calc R U
C15 C 0.4317(2) 0.6583(6) 0.6734(3) 0.0450(11) Uani 1 1 d . .
H15A H 0.4220 0.7038 0.7193 0.068 Uiso 1 1 calc R U
H15B H 0.4145 0.7495 0.6345 0.068 Uiso 1 1 calc R U
H15C H 0.4773 0.6502 0.6780 0.068 Uiso 1 1 calc R U

loop_
_atom_site_aniso_label
_atom_site_aniso_U_11
_atom_site_aniso_U_22
_atom_site_aniso_U_33
_atom_site_aniso_U_23
_atom_site_aniso_U_13
_atom_site_aniso_U_12
Ni1 0.0341(3) 0.0417(3) 0.0367(3) -0.0007(3) 0.0063(2) 0.0030(3)
O1 0.0300(16) 0.063(2) 0.067(2) 0.0081(17) 0.0071(15) 0.0060(14)
O2 0.0485(19) 0.062(2) 0.058(2) -0.0012(17) 0.0064(17) 0.0023(16)
O3 0.053(2) 0.068(2) 0.0477(19) -0.0021(17) 0.0068(16) 0.0076(17)
O4 0.057(2) 0.076(2) 0.0391(18) -0.0073(17) 0.0195(16) 0.0051(18)
O5 0.0473(19) 0.0524(18) 0.0408(17) 0.0037(14) 0.0075(14) 0.0032(15)
N1 0.0288(17) 0.0328(18) 0.045(2) 0.0011(14) 0.0072(15) 0.0002(13)
N2 0.0386(19) 0.0358(17) 0.0333(18) 0.0004(14) 0.0120(15) 0.0002(15)
C1 0.030(2) 0.040(2) 0.052(3) 0.005(2) 0.0110(18) 0.0010(19)
C2 0.037(2) 0.065(3) 0.060(3) 0.005(3) 0.019(2) 0.009(2)
C3 0.049(3) 0.092(4) 0.055(3) 0.001(3) 0.027(2) 0.012(3)
C4 0.044(3) 0.075(4) 0.042(2) -0.002(2) 0.015(2) 0.006(2)
C5 0.034(2) 0.040(2) 0.039(2) -0.0018(18) 0.0120(18) 0.0007(17)
C6 0.036(2) 0.049(2) 0.035(2) 0.002(2) 0.0074(17) 0.007(2)
C7 0.033(2) 0.038(2) 0.039(2) -0.0018(18) 0.0090(18) 0.0008(17)
C8 0.042(2) 0.035(2) 0.038(2) 0.0005(18) 0.0138(19) -0.0022(18)
C9 0.041(3) 0.040(2) 0.044(2) 0.0007(19) 0.018(2) 0.0033(19)
C10 0.034(2) 0.046(2) 0.052(3) 0.002(2) 0.014(2) 0.0048(19)
C11 0.034(2) 0.047(2) 0.040(2) -0.001(2) 0.0052(18) 0.0035(19)
C12 0.035(2) 0.042(2) 0.050(3) 0.003(2) 0.0085(19) 0.003(2)
C13 0.048(3) 0.048(3) 0.038(2) 0.000(2) 0.012(2) 0.001(2)
C14 0.064(3) 0.045(3) 0.060(3) 0.001(2) 0.022(3) -0.006(2)
C15 0.046(3) 0.044(2) 0.048(3) 0.000(2) 0.015(2) 0.002(2)

loop_
_atom_type_symbol
_atom_type_description
_atom_type_scat_dispersion_real
_atom_type_scat_dispersion_imag
_atom_type_scat_source
C C 0.0033 0.0016 'International Tables Vol C Tables 4.2.6.8 and 6.1.1.4'
H H 0.0000 0.0000 'International Tables Vol C Tables 4.2.6.8 and 6.1.1.4'
N N 0.0061 0.0033 'International Tables Vol C Tables 4.2.6.8 and 6.1.1.4'
O O 0.0106 0.0060 'International Tables Vol C Tables 4.2.6.8 and 6.1.1.4'
Ni Ni 0.3393 1.1124 'International Tables Vol C Tables 4.2.6.8 and 6.1.1.4'

loop_
_geom_angle_atom_site_label_1
_geom_angle_atom_site_label_2
_geom_angle_atom_site_label_3
_geom_angle
O3 Ni1 O2 92.07(16)
O3 Ni1 N1 176.70(16)
O2 Ni1 N1 85.51(15)
O3 Ni1 N2 85.89(15)
O2 Ni1 N2 177.31(16)
N1 Ni1 N2 96.46(15)
C12 O2 Ni1 116.3(3)
C13 O3 Ni1 115.7(3)
C6 O5 C14 113.0(4)
C5 N1 C1 119.0(4)
C5 N1 Ni1 128.3(3)
C1 N1 Ni1 112.7(3)
C7 N2 C8 118.8(4)
C7 N2 Ni1 128.7(3)
C8 N2 Ni1 112.5(3)
N1 C1 C2 122.1(4)
N1 C1 C12 113.6(4)
C2 C1 C12 124.3(4)
C1 C2 C3 118.8(4)
C4 C3 C2 119.5(5)
C3 C4 C5 119.8(5)
N1 C5 C4 120.6(4)
N1 C5 C6 122.2(4)
C4 C5 C6 116.8(4)
O5 C6 C5 109.3(3)
O5 C6 C7 108.8(3)
C5 C6 C7 119.5(4)
O5 C6 C15 104.9(3)
C5 C6 C15 106.1(4)
C7 C6 C15 107.3(4)
N2 C7 C11 120.2(4)
N2 C7 C6 121.9(4)
C11 C7 C6 117.8(4)
N2 C8 C9 122.5(4)
N2 C8 C13 113.5(4)
C9 C8 C13 124.1(4)
C8 C9 C10 118.7(4)
C11 C10 C9 119.0(4)
C10 C11 C7 120.7(4)
O1 C12 O2 126.9(4)
O1 C12 C1 121.3(4)
O2 C12 C1 111.8(4)
O4 C13 O3 127.0(4)
O4 C13 C8 121.0(4)
O3 C13 C8 111.9(4)

loop_
_geom_bond_atom_site_label_1
_geom_bond_atom_site_label_2
_geom_bond_distance
Ni1 O3 1.850(3)
Ni1 O2 1.853(3)
Ni1 N1 1.863(4)
Ni1 N2 1.865(4)
O1 C12 1.243(5)
O2 C12 1.312(5)
O3 C13 1.314(6)
O4 C13 1.226(5)
O5 C6 1.416(5)
O5 C14 1.431(6)
N1 C5 1.347(6)
N1 C1 1.364(5)
N2 C7 1.350(5)
N2 C8 1.361(5)
C1 C2 1.366(6)
C1 C12 1.488(6)
C2 C3 1.379(7)
C3 C4 1.375(7)
C4 C5 1.387(6)
C5 C6 1.521(6)
C6 C7 1.524(6)
C6 C15 1.565(6)
C7 C11 1.390(6)
C8 C9 1.376(6)
C8 C13 1.496(6)
C9 C10 1.380(7)
C10 C11 1.370(6)
